data_4331121
loop_
_publ_author_name
'Salvador B. Mu\~noz'
'Wallace K. Foster'
'Hsiu-Jung Lin'
'Charles G. Margarit'
'Diane A. Dickie'
'Jeremy M. Smith'

_publ_contact_author_address
;Department of Chemistry and Biochemistry
New Mexico State University
Las Cruces, NM, 88003
USA
;
_publ_contact_author_email jesmith@nmsu.edu
_publ_contact_author_name 'Smith, Jeremy M.'
_publ_section_title
;
 Tris(carbene)borate Ligands Featuring Imidazole-2-ylidene,
 Benzimidazol-2-ylidene, and 1,3,4-Triazol-2-ylidene Donors. Evaluation of
 Donor Properties in Four-Coordinate {NiNO}10 Complexes
;
_journal_name_full 'Inorganic Chemistry'
_journal_page_first 12660
_journal_page_last 12668
_journal_paper_doi 10.1021/ic301204b
_journal_volume 51
_journal_year 2012
_chemical_formula_sum 'C38 H48 B F6 N6 O6 S2'
_chemical_formula_weight 873.75
_space_group_IT_number 15
_symmetry_cell_setting monoclinic
_symmetry_space_group_name_Hall '-C 2yc'
_symmetry_space_group_name_H-M 'C 1 2/c 1'
_atom_sites_solution_hydrogens geom
_atom_sites_solution_primary direct
_atom_sites_solution_secondary difmap
_audit_creation_method SHELXL-97
_cell_angle_alpha 90.00
_cell_angle_beta 105.572(4)
_cell_angle_gamma 90.00
_cell_formula_units_Z 8
_cell_length_a 31.1770(19)
_cell_length_b 16.2710(9)
_cell_length_c 18.0874(9)
_cell_measurement_reflns_used 4932
_cell_measurement_temperature 150(2)
_cell_measurement_theta_max 24.08
_cell_measurement_theta_min 2.37
_cell_volume 8838.6(9)
_computing_cell_refinement 'Bruker SAINT'
_computing_data_collection 'Bruker APEX2'
_computing_data_reduction 'Bruker SAINT'
_computing_molecular_graphics 'Bruker SHELXTL'
_computing_publication_material 'Bruker SHELXTL'
_computing_structure_refinement 'SHELXL-97 (Sheldrick, 2008)'
_computing_structure_solution 'SHELXS-97 (Sheldrick, 2008)'
_diffrn_ambient_temperature 150(2)
_diffrn_measured_fraction_theta_full 1.000
_diffrn_measured_fraction_theta_max 1.000
_diffrn_measurement_device_type 'Bruker APEX-II CCD'
_diffrn_measurement_method '\f and \w scans'
_diffrn_radiation_monochromator graphite
_diffrn_radiation_source 'fine-focus sealed tube'
_diffrn_radiation_type MoK\a
_diffrn_radiation_wavelength 0.71073
_diffrn_reflns_av_R_equivalents 0.1315
_diffrn_reflns_av_sigmaI/netI 0.0960
_diffrn_reflns_limit_h_max 41
_diffrn_reflns_limit_h_min -41
_diffrn_reflns_limit_k_max 21
_diffrn_reflns_limit_k_min -21
_diffrn_reflns_limit_l_max 24
_diffrn_reflns_limit_l_min -24
_diffrn_reflns_number 76713
_diffrn_reflns_theta_full 28.31
_diffrn_reflns_theta_max 28.31
_diffrn_reflns_theta_min 1.72
_exptl_absorpt_coefficient_mu 0.195
_exptl_absorpt_correction_T_max 0.9955
_exptl_absorpt_correction_T_min 0.9480
_exptl_absorpt_correction_type multi-scan
_exptl_absorpt_process_details 'Bruker, SADABS'
_exptl_crystal_colour colourless
_exptl_crystal_density_diffrn 1.313
_exptl_crystal_description needle
_exptl_crystal_F_000 3656
_exptl_crystal_size_max 0.28
_exptl_crystal_size_mid 0.02
_exptl_crystal_size_min 0.02
_refine_diff_density_max 0.702
_refine_diff_density_min -0.374
_refine_diff_density_rms 0.065
_refine_ls_extinction_method none
_refine_ls_goodness_of_fit_ref 1.006
_refine_ls_hydrogen_treatment constr
_refine_ls_matrix_type full
_refine_ls_number_parameters 532
_refine_ls_number_reflns 11013
_refine_ls_number_restraints 0
_refine_ls_restrained_S_all 1.006
_refine_ls_R_factor_all 0.1400
_refine_ls_R_factor_gt 0.0598
_refine_ls_shift/su_max 0.001
_refine_ls_shift/su_mean 0.000
_refine_ls_structure_factor_coef Fsqd
_refine_ls_weighting_details 'calc w=1/[\s^2^(Fo^2^)+(0.0606P)^2^+7.5295P] where P=(Fo^2^+2Fc^2^)/3'
_refine_ls_weighting_scheme calc
_refine_ls_wR_factor_gt 0.1238
_refine_ls_wR_factor_ref 0.1523
_reflns_number_gt 5837
_reflns_number_total 11013
_reflns_threshold_expression >2sigma(I)
_cod_data_source_file ic301204b_si_001_1.cif
_cod_data_source_block js140_0m
_cod_depositor_comments
;
The following automatic conversions were performed:

data name '_iucr_refine_instruction_details' was replaced with
'_iucr_refine_instructions_details' as specified in the replacement
file 'data/replacement-values/replacement_tags.lst'.

Automatic conversion script
Id: cif_correct_tags 9268 2022-04-12 08:56:07Z antanas 
;
_cod_database_code 4331121

loop_
_symmetry_equiv_pos_as_xyz
'x, y, z'
'-x, y, -z+1/2'
'x+1/2, y+1/2, z'
'-x+1/2, y+1/2, -z+1/2'
'-x, -y, -z'
'x, -y, z-1/2'
'-x+1/2, -y+1/2, -z'
'x+1/2, -y+1/2, z-1/2'

loop_
_atom_site_label
_atom_site_type_symbol
_atom_site_fract_x
_atom_site_fract_y
_atom_site_fract_z
_atom_site_U_iso_or_equiv
_atom_site_adp_type
_atom_site_occupancy
_atom_site_symmetry_multiplicity
_atom_site_calc_flag
_atom_site_refinement_flags
C1 C 0.06856(10) 0.63156(19) 0.17762(17) 0.0326(7) Uani 1 1 d .
C2 C 0.19828(11) -0.0286(2) 0.42407(18) 0.0394(8) Uani 1 1 d .
C11 C 0.14686(9) 0.31979(17) 0.45663(15) 0.0241(6) Uani 1 1 d .
H11 H 0.1265 0.3522 0.4749 0.029 Uiso 1 1 calc R
C12 C 0.12165(9) 0.50506(17) 0.39609(15) 0.0233(6) Uani 1 1 d .
H12 H 0.1522 0.5183 0.4037 0.028 Uiso 1 1 calc R
C13 C 0.19637(9) 0.44091(16) 0.30973(15) 0.0220(6) Uani 1 1 d .
H13 H 0.2113 0.4324 0.3623 0.026 Uiso 1 1 calc R
C14 C 0.08688(9) 0.31397(18) 0.26121(15) 0.0252(6) Uani 1 1 d .
C21 C 0.18471(9) 0.26630(17) 0.38301(16) 0.0256(6) Uani 1 1 d .
H21 H 0.1956 0.2551 0.3398 0.031 Uiso 1 1 calc R
C22 C 0.05700(9) 0.44575(18) 0.35706(16) 0.0276(7) Uani 1 1 d .
H22 H 0.0340 0.4092 0.3318 0.033 Uiso 1 1 calc R
C23 C 0.18195(9) 0.48087(18) 0.18979(16) 0.0276(6) Uani 1 1 d .
H23 H 0.1849 0.5052 0.1436 0.033 Uiso 1 1 calc R
C24 C 0.08705(11) 0.22817(19) 0.27358(18) 0.0350(7) Uani 1 1 d .
C31 C 0.19754(10) 0.22864(18) 0.45134(16) 0.0284(7) Uani 1 1 d .
H31 H 0.2191 0.1861 0.4655 0.034 Uiso 1 1 calc R
C32 C 0.05269(9) 0.50867(18) 0.40324(16) 0.0292(7) Uani 1 1 d .
H32 H 0.0264 0.5246 0.4166 0.035 Uiso 1 1 calc R
C33 C 0.14638(10) 0.43941(18) 0.19943(15) 0.0263(6) Uani 1 1 d .
H33 H 0.1196 0.4291 0.1607 0.032 Uiso 1 1 calc R
C34 C 0.05685(12) 0.1760(2) 0.2244(2) 0.0458(9) Uani 1 1 d .
C41 C 0.17390(11) 0.23619(18) 0.57445(16) 0.0323(7) Uani 1 1 d .
H41A H 0.1606 0.2797 0.5996 0.039 Uiso 1 1 calc R
H41B H 0.2051 0.2281 0.6051 0.039 Uiso 1 1 calc R
C42 C 0.10590(11) 0.61505(18) 0.48077(16) 0.0332(7) Uani 1 1 d .
H42A H 0.1378 0.6283 0.4882 0.040 Uiso 1 1 calc R
H42B H 0.1018 0.5986 0.5311 0.040 Uiso 1 1 calc R
C43 C 0.25587(9) 0.52515(18) 0.28005(16) 0.0262(6) Uani 1 1 d .
H43A H 0.2716 0.5143 0.2403 0.031 Uiso 1 1 calc R
H43B H 0.2746 0.5039 0.3295 0.031 Uiso 1 1 calc R
C44 C 0.02543(11) 0.2085(2) 0.1607(2) 0.0457(9) Uani 1 1 d .
C51 C 0.14817(10) 0.15652(18) 0.57375(16) 0.0301(7) Uani 1 1 d .
H51 H 0.1631 0.1124 0.5511 0.036 Uiso 1 1 calc .
C52 C 0.07841(10) 0.69148(18) 0.45318(17) 0.0308(7) Uani 1 1 d .
H52 H 0.0465 0.6776 0.4485 0.037 Uiso 1 1 calc .
C53 C 0.25010(10) 0.61761(17) 0.28676(15) 0.0261(6) Uani 1 1 d .
H53 H 0.2328 0.6390 0.2356 0.031 Uiso 1 1 calc .
C54 C 0.02452(10) 0.2931(2) 0.14662(17) 0.0364(8) Uani 1 1 d .
C61 C 0.09975(11) 0.1624(2) 0.52616(18) 0.0378(8) Uani 1 1 d .
H61A H 0.0852 0.2092 0.5449 0.045 Uiso 1 1 calc R
H61B H 0.0989 0.1735 0.4720 0.045 Uiso 1 1 calc R
C62 C 0.09201(13) 0.7594(2) 0.5132(2) 0.0480(9) Uani 1 1 d .
H62A H 0.0885 0.7397 0.5630 0.058 Uiso 1 1 calc R
H62B H 0.1238 0.7734 0.5201 0.058 Uiso 1 1 calc R
C63 C 0.22470(11) 0.63865(18) 0.34576(17) 0.0334(7) Uani 1 1 d .
H63A H 0.2391 0.6111 0.3949 0.040 Uiso 1 1 calc R
H63B H 0.1939 0.6176 0.3276 0.040 Uiso 1 1 calc R
C64 C 0.05451(9) 0.3452(2) 0.19719(16) 0.0303(7) Uani 1 1 d .
C71 C 0.07383(12) 0.0841(2) 0.5303(2) 0.0468(9) Uani 1 1 d .
H71A H 0.0863 0.0384 0.5064 0.056 Uiso 1 1 calc R
H71B H 0.0423 0.0918 0.5011 0.056 Uiso 1 1 calc R
C72 C 0.06373(15) 0.8354(2) 0.4886(2) 0.0625(11) Uani 1 1 d .
H72A H 0.0738 0.8792 0.5274 0.075 Uiso 1 1 calc R
H72B H 0.0323 0.8224 0.4860 0.075 Uiso 1 1 calc R
C73 C 0.22339(12) 0.7314(2) 0.3592(2) 0.0453(9) Uani 1 1 d .
H73A H 0.2089 0.7422 0.4007 0.054 Uiso 1 1 calc R
H73B H 0.2054 0.7583 0.3119 0.054 Uiso 1 1 calc R
C81 C 0.07610(12) 0.0621(2) 0.6132(2) 0.0522(10) Uani 1 1 d .
H81A H 0.0611 0.1053 0.6357 0.063 Uiso 1 1 calc R
H81B H 0.0603 0.0096 0.6145 0.063 Uiso 1 1 calc R
C82 C 0.06664(15) 0.8664(2) 0.4108(2) 0.0608(11) Uani 1 1 d .
H82A H 0.0975 0.8842 0.4143 0.073 Uiso 1 1 calc R
H82B H 0.0467 0.9143 0.3952 0.073 Uiso 1 1 calc R
C83 C 0.27042(13) 0.7681(2) 0.3812(2) 0.0500(9) Uani 1 1 d .
H83A H 0.2686 0.8283 0.3876 0.060 Uiso 1 1 calc R
H83B H 0.2877 0.7445 0.4307 0.060 Uiso 1 1 calc R
C91 C 0.12431(12) 0.0541(2) 0.6604(2) 0.0489(9) Uani 1 1 d .
H91A H 0.1384 0.0074 0.6407 0.059 Uiso 1 1 calc R
H91B H 0.1252 0.0423 0.7144 0.059 Uiso 1 1 calc R
C92 C 0.05316(17) 0.7984(2) 0.3513(2) 0.0709(13) Uani 1 1 d .
H92A H 0.0568 0.8180 0.3015 0.085 Uiso 1 1 calc R
H92B H 0.0214 0.7847 0.3441 0.085 Uiso 1 1 calc R
C93 C 0.29366(12) 0.7496(2) 0.3198(2) 0.0451(9) Uani 1 1 d .
H93A H 0.3242 0.7726 0.3352 0.054 Uiso 1 1 calc R
H93B H 0.2773 0.7763 0.2712 0.054 Uiso 1 1 calc R
C101 C 0.15070(11) 0.1326(2) 0.65683(17) 0.0392(8) Uani 1 1 d .
H10A H 0.1822 0.1242 0.6855 0.047 Uiso 1 1 calc R
H10B H 0.1387 0.1780 0.6818 0.047 Uiso 1 1 calc R
C102 C 0.08144(15) 0.7215(2) 0.37618(19) 0.0547(10) Uani 1 1 d .
H10C H 0.0712 0.6777 0.3375 0.066 Uiso 1 1 calc R
H10D H 0.1129 0.7341 0.3788 0.066 Uiso 1 1 calc R
C103 C 0.29601(10) 0.65737(18) 0.30731(18) 0.0351(7) Uani 1 1 d .
H10E H 0.3147 0.6317 0.3546 0.042 Uiso 1 1 calc R
H10F H 0.3103 0.6471 0.2655 0.042 Uiso 1 1 calc R
N11 N 0.15273(7) 0.32450(13) 0.38617(12) 0.0216(5) Uani 1 1 d .
N12 N 0.10056(7) 0.44348(13) 0.35270(12) 0.0203(5) Uani 1 1 d .
N13 N 0.15551(7) 0.41439(13) 0.27515(12) 0.0207(5) Uani 1 1 d .
N21 N 0.17358(8) 0.26320(14) 0.49695(12) 0.0252(5) Uani 1 1 d .
N22 N 0.09391(8) 0.54499(14) 0.42695(12) 0.0244(5) Uani 1 1 d .
N23 N 0.21331(7) 0.48099(14) 0.26015(12) 0.0227(5) Uani 1 1 d .
O1 O 0.04952(7) 0.50818(12) 0.08711(11) 0.0334(5) Uani 1 1 d .
O2 O 0.10914(7) 0.59751(14) 0.07515(11) 0.0386(5) Uani 1 1 d .
O3 O 0.03263(7) 0.64514(14) 0.03369(12) 0.0453(6) Uani 1 1 d .
O4 O 0.25294(7) 0.07919(13) 0.39958(11) 0.0352(5) Uani 1 1 d .
O5 O 0.28385(7) -0.03914(13) 0.47778(12) 0.0378(5) Uani 1 1 d .
O6 O 0.24434(7) 0.06571(13) 0.52805(10) 0.0333(5) Uani 1 1 d .
F1 F 0.09699(7) 0.58919(13) 0.23210(10) 0.0539(6) Uani 1 1 d .
F2 F 0.02966(6) 0.62915(14) 0.19422(11) 0.0566(6) Uani 1 1 d .
F3 F 0.08176(8) 0.70927(12) 0.18493(11) 0.0626(6) Uani 1 1 d .
F4 F 0.16428(6) 0.02362(14) 0.40875(12) 0.0593(6) Uani 1 1 d .
F5 F 0.19124(7) -0.08339(15) 0.47406(13) 0.0690(7) Uani 1 1 d .
F6 F 0.19727(7) -0.06894(13) 0.35953(11) 0.0576(6) Uani 1 1 d .
S1 S 0.06439(2) 0.59109(5) 0.08216(4) 0.02758(18) Uani 1 1 d .
S2 S 0.25093(2) 0.02485(4) 0.46120(4) 0.02617(17) Uani 1 1 d .
B1 B 0.12262(10) 0.37284(19) 0.31639(17) 0.0212(7) Uani 1 1 d .

loop_
_atom_site_aniso_label
_atom_site_aniso_U_11
_atom_site_aniso_U_22
_atom_site_aniso_U_33
_atom_site_aniso_U_23
_atom_site_aniso_U_13
_atom_site_aniso_U_12
C1 0.0375(18) 0.0335(18) 0.0272(16) 0.0030(14) 0.0092(14) -0.0021(15)
C2 0.0399(19) 0.043(2) 0.0324(18) 0.0031(16) 0.0045(15) 0.0028(17)
C11 0.0297(15) 0.0239(15) 0.0190(14) -0.0015(12) 0.0071(12) 0.0032(13)
C12 0.0203(14) 0.0252(15) 0.0228(14) 0.0028(12) 0.0031(11) 0.0030(12)
C13 0.0236(15) 0.0223(14) 0.0195(14) 0.0009(12) 0.0048(11) 0.0008(12)
C14 0.0258(15) 0.0286(16) 0.0213(14) 0.0001(12) 0.0066(12) 0.0008(13)
C21 0.0272(15) 0.0240(15) 0.0272(15) -0.0009(13) 0.0099(12) 0.0042(13)
C22 0.0234(15) 0.0294(16) 0.0298(16) 0.0011(13) 0.0070(13) 0.0004(13)
C23 0.0272(15) 0.0370(17) 0.0186(14) 0.0030(13) 0.0064(12) 0.0028(14)
C24 0.0392(18) 0.0271(17) 0.0377(18) -0.0037(14) 0.0085(15) -0.0022(15)
C31 0.0290(16) 0.0241(16) 0.0310(16) 0.0012(13) 0.0062(13) 0.0061(13)
C32 0.0255(15) 0.0353(18) 0.0281(16) 0.0044(14) 0.0095(13) 0.0054(13)
C33 0.0288(16) 0.0335(17) 0.0154(14) 0.0030(12) 0.0038(12) 0.0060(13)
C34 0.044(2) 0.040(2) 0.047(2) -0.0106(17) 0.0019(17) -0.0095(17)
C41 0.0407(18) 0.0337(18) 0.0198(15) 0.0074(13) 0.0036(13) 0.0093(15)
C42 0.0430(19) 0.0314(17) 0.0250(16) -0.0076(13) 0.0089(14) 0.0019(15)
C43 0.0226(14) 0.0313(16) 0.0254(15) 0.0004(13) 0.0079(12) -0.0037(13)
C44 0.041(2) 0.052(2) 0.043(2) -0.0134(18) 0.0080(17) -0.0068(17)
C51 0.0388(18) 0.0242(16) 0.0270(16) 0.0042(13) 0.0084(14) 0.0093(14)
C52 0.0269(16) 0.0271(16) 0.0375(18) -0.0044(14) 0.0069(14) 0.0009(13)
C53 0.0338(16) 0.0236(15) 0.0217(14) 0.0024(12) 0.0087(12) 0.0001(13)
C54 0.0330(17) 0.048(2) 0.0284(17) -0.0076(15) 0.0082(14) -0.0016(16)
C61 0.047(2) 0.0353(19) 0.0309(17) 0.0036(15) 0.0093(15) 0.0028(16)
C62 0.069(3) 0.036(2) 0.043(2) -0.0078(17) 0.0228(19) 0.0039(18)
C63 0.0407(18) 0.0312(17) 0.0316(17) -0.0018(14) 0.0157(14) 0.0018(15)
C64 0.0239(15) 0.0431(19) 0.0227(15) -0.0034(14) 0.0043(12) -0.0021(14)
C71 0.044(2) 0.042(2) 0.052(2) 0.0017(18) 0.0089(17) -0.0033(17)
C72 0.083(3) 0.035(2) 0.076(3) -0.011(2) 0.032(2) 0.009(2)
C73 0.056(2) 0.0340(19) 0.052(2) -0.0065(17) 0.0246(19) 0.0008(17)
C81 0.052(2) 0.049(2) 0.061(2) 0.0172(19) 0.024(2) 0.0026(19)
C82 0.081(3) 0.027(2) 0.064(3) 0.0012(19) 0.003(2) 0.005(2)
C83 0.065(3) 0.034(2) 0.054(2) -0.0124(17) 0.0203(19) -0.0079(18)
C91 0.057(2) 0.046(2) 0.047(2) 0.0207(18) 0.0195(18) 0.0086(18)
C92 0.112(4) 0.039(2) 0.049(2) 0.0054(19) 0.000(2) 0.010(2)
C93 0.051(2) 0.0322(19) 0.055(2) -0.0002(16) 0.0180(18) -0.0082(16)
C101 0.047(2) 0.039(2) 0.0322(17) 0.0128(15) 0.0116(15) 0.0124(16)
C102 0.094(3) 0.036(2) 0.0332(19) -0.0005(16) 0.016(2) 0.011(2)
C103 0.0396(18) 0.0287(17) 0.0404(18) -0.0007(14) 0.0165(15) -0.0061(14)
N11 0.0227(12) 0.0215(12) 0.0197(11) -0.0002(10) 0.0039(9) 0.0026(10)
N12 0.0190(12) 0.0221(12) 0.0189(11) 0.0033(10) 0.0037(9) 0.0028(10)
N13 0.0237(12) 0.0219(12) 0.0160(11) 0.0008(10) 0.0044(9) 0.0026(10)
N21 0.0296(13) 0.0249(13) 0.0193(12) 0.0034(10) 0.0033(10) 0.0055(11)
N22 0.0264(13) 0.0250(13) 0.0211(12) 0.0008(10) 0.0052(10) 0.0065(10)
N23 0.0246(12) 0.0234(13) 0.0201(12) 0.0020(10) 0.0060(10) 0.0012(10)
O1 0.0355(12) 0.0340(12) 0.0318(11) -0.0017(9) 0.0107(9) -0.0066(10)
O2 0.0343(12) 0.0550(15) 0.0287(11) 0.0059(10) 0.0120(9) -0.0084(11)
O3 0.0498(14) 0.0485(15) 0.0295(12) 0.0068(11) -0.0032(11) 0.0120(12)
O4 0.0469(13) 0.0349(12) 0.0264(11) 0.0034(10) 0.0142(10) 0.0040(10)
O5 0.0338(12) 0.0337(13) 0.0433(13) -0.0044(10) 0.0057(10) 0.0105(10)
O6 0.0409(12) 0.0385(12) 0.0177(10) -0.0017(9) 0.0028(9) 0.0130(10)
F1 0.0662(14) 0.0674(14) 0.0229(9) 0.0022(10) 0.0031(9) 0.0247(12)
F2 0.0462(12) 0.0834(16) 0.0465(12) -0.0180(11) 0.0231(10) -0.0027(11)
F3 0.1027(18) 0.0413(12) 0.0446(12) -0.0078(10) 0.0215(12) -0.0247(12)
F4 0.0292(10) 0.0705(15) 0.0691(14) -0.0004(12) -0.0027(10) 0.0095(11)
F5 0.0594(14) 0.0775(17) 0.0640(15) 0.0235(13) 0.0062(11) -0.0268(12)
F6 0.0654(14) 0.0501(13) 0.0470(12) -0.0172(10) -0.0027(10) -0.0103(11)
S1 0.0283(4) 0.0329(4) 0.0207(4) 0.0047(3) 0.0050(3) -0.0013(3)
S2 0.0275(4) 0.0283(4) 0.0216(4) -0.0015(3) 0.0047(3) 0.0044(3)
B1 0.0239(16) 0.0217(17) 0.0179(15) 0.0024(13) 0.0053(13) 0.0030(13)

loop_
_atom_type_symbol
_atom_type_description
_atom_type_scat_dispersion_real
_atom_type_scat_dispersion_imag
_atom_type_scat_source
C C 0.0033 0.0016 'International Tables Vol C Tables 4.2.6.8 and 6.1.1.4'
H H 0.0000 0.0000 'International Tables Vol C Tables 4.2.6.8 and 6.1.1.4'
N N 0.0061 0.0033 'International Tables Vol C Tables 4.2.6.8 and 6.1.1.4'
O O 0.0106 0.0060 'International Tables Vol C Tables 4.2.6.8 and 6.1.1.4'
F F 0.0171 0.0103 'International Tables Vol C Tables 4.2.6.8 and 6.1.1.4'
S S 0.1246 0.1234 'International Tables Vol C Tables 4.2.6.8 and 6.1.1.4'
B B 0.0013 0.0007 'International Tables Vol C Tables 4.2.6.8 and 6.1.1.4'

loop_
_geom_angle_atom_site_label_1
_geom_angle_atom_site_label_2
_geom_angle_atom_site_label_3
_geom_angle
F3 C1 F2 106.5(3)
F3 C1 F1 107.1(3)
F2 C1 F1 106.6(2)
F3 C1 S1 112.4(2)
F2 C1 S1 111.6(2)
F1 C1 S1 112.3(2)
F4 C2 F5 107.6(3)
F4 C2 F6 107.6(3)
F5 C2 F6 107.2(3)
F4 C2 S2 111.2(2)
F5 C2 S2 111.5(2)
F6 C2 S2 111.5(2)
N21 C11 N11 109.8(2)
N21 C11 H11 125.1
N11 C11 H11 125.1
N22 C12 N12 110.1(2)
N22 C12 H12 124.9
N12 C12 H12 124.9
N23 C13 N13 110.2(2)
N23 C13 H13 124.9
N13 C13 H13 124.9
C64 C14 C24 117.2(3)
C64 C14 B1 121.4(3)
C24 C14 B1 121.3(3)
C31 C21 N11 108.3(2)
C31 C21 H21 125.9
N11 C21 H21 125.9
C32 C22 N12 108.5(3)
C32 C22 H22 125.7
N12 C22 H22 125.7
C33 C23 N23 106.5(2)
C33 C23 H23 126.7
N23 C23 H23 126.7
C34 C24 C14 121.7(3)
C21 C31 N21 106.9(2)
C21 C31 H31 126.5
N21 C31 H31 126.5
C22 C32 N22 106.2(2)
C22 C32 H32 126.9
N22 C32 H32 126.9
C23 C33 N13 108.5(2)
C23 C33 H33 125.7
N13 C33 H33 125.7
C24 C34 C44 119.9(3)
N21 C41 C51 112.3(2)
N21 C41 H41A 109.2
C51 C41 H41A 109.2
N21 C41 H41B 109.2
C51 C41 H41B 109.2
H41A C41 H41B 107.9
N22 C42 C52 113.2(2)
N22 C42 H42A 108.9
C52 C42 H42A 108.9
N22 C42 H42B 108.9
C52 C42 H42B 108.9
H42A C42 H42B 107.7
N23 C43 C53 112.6(2)
N23 C43 H43A 109.1
C53 C43 H43A 109.1
N23 C43 H43B 109.1
C53 C43 H43B 109.1
H43A C43 H43B 107.8
C54 C44 C34 119.8(3)
C41 C51 C61 112.9(2)
C41 C51 C101 108.6(2)
C61 C51 C101 110.6(3)
C41 C51 H51 108.2
C61 C51 H51 108.2
C101 C51 H51 108.2
C102 C52 C42 113.6(3)
C102 C52 C62 110.4(3)
C42 C52 C62 109.6(3)
C102 C52 H52 107.7
C42 C52 H52 107.7
C62 C52 H52 107.7
C103 C53 C43 108.4(2)
C103 C53 C63 111.3(2)
C43 C53 C63 111.8(2)
C103 C53 H53 108.4
C43 C53 H53 108.4
C63 C53 H53 108.4
C44 C54 C64 119.9(3)
C71 C61 C51 112.1(3)
C71 C61 H61A 109.2
C51 C61 H61A 109.2
C71 C61 H61B 109.2
C51 C61 H61B 109.2
H61A C61 H61B 107.9
C72 C62 C52 110.7(3)
C72 C62 H62A 109.5
C52 C62 H62A 109.5
C72 C62 H62B 109.5
C52 C62 H62B 109.5
H62A C62 H62B 108.1
C53 C63 C73 111.9(2)
C53 C63 H63A 109.2
C73 C63 H63A 109.2
C53 C63 H63B 109.2
C73 C63 H63B 109.2
H63A C63 H63B 107.9
C54 C64 C14 121.4(3)
C61 C71 C81 111.1(3)
C61 C71 H71A 109.4
C81 C71 H71A 109.4
C61 C71 H71B 109.4
C81 C71 H71B 109.4
H71A C71 H71B 108.0
C62 C72 C82 111.6(3)
C62 C72 H72A 109.3
C82 C72 H72A 109.3
C62 C72 H72B 109.3
C82 C72 H72B 109.3
H72A C72 H72B 108.0
C63 C73 C83 111.1(3)
C63 C73 H73A 109.4
C83 C73 H73A 109.4
C63 C73 H73B 109.4
C83 C73 H73B 109.4
H73A C73 H73B 108.0
C91 C81 C71 110.5(3)
C91 C81 H81A 109.6
C71 C81 H81A 109.6
C91 C81 H81B 109.6
C71 C81 H81B 109.6
H81A C81 H81B 108.1
C72 C82 C92 109.9(3)
C72 C82 H82A 109.7
C92 C82 H82A 109.7
C72 C82 H82B 109.7
C92 C82 H82B 109.7
H82A C82 H82B 108.2
C93 C83 C73 110.3(3)
C93 C83 H83A 109.6
C73 C83 H83A 109.6
C93 C83 H83B 109.6
C73 C83 H83B 109.6
H83A C83 H83B 108.1
C81 C91 C101 111.5(3)
C81 C91 H91A 109.3
C101 C91 H91A 109.3
C81 C91 H91B 109.3
C101 C91 H91B 109.3
H91A C91 H91B 108.0
C82 C92 C102 111.0(3)
C82 C92 H92A 109.4
C102 C92 H92A 109.4
C82 C92 H92B 109.4
C102 C92 H92B 109.4
H92A C92 H92B 108.0
C83 C93 C103 110.9(3)
C83 C93 H93A 109.5
C103 C93 H93A 109.5
C83 C93 H93B 109.5
C103 C93 H93B 109.5
H93A C93 H93B 108.1
C91 C101 C51 111.4(3)
C91 C101 H10A 109.3
C51 C101 H10A 109.3
C91 C101 H10B 109.3
C51 C101 H10B 109.3
H10A C101 H10B 108.0
C52 C102 C92 111.4(3)
C52 C102 H10C 109.3
C92 C102 H10C 109.3
C52 C102 H10D 109.3
C92 C102 H10D 109.3
H10C C102 H10D 108.0
C93 C103 C53 112.0(3)
C93 C103 H10E 109.2
C53 C103 H10E 109.2
C93 C103 H10F 109.2
C53 C103 H10F 109.2
H10E C103 H10F 107.9
C11 N11 C21 106.5(2)
C11 N11 B1 126.2(2)
C21 N11 B1 126.2(2)
C12 N12 C22 106.5(2)
C12 N12 B1 126.5(2)
C22 N12 B1 126.2(2)
C13 N13 C33 106.6(2)
C13 N13 B1 125.4(2)
C33 N13 B1 127.5(2)
C11 N21 C31 108.5(2)
C11 N21 C41 125.3(2)
C31 N21 C41 125.9(2)
C12 N22 C32 108.7(2)
C12 N22 C42 125.4(2)
C32 N22 C42 125.9(2)
C13 N23 C23 108.1(2)
C13 N23 C43 124.9(2)
C23 N23 C43 126.7(2)
O3 S1 O1 115.62(13)
O3 S1 O2 115.38(13)
O1 S1 O2 114.23(13)
O3 S1 C1 102.71(14)
O1 S1 C1 102.87(13)
O2 S1 C1 103.50(13)
O5 S2 O4 115.50(13)
O5 S2 O6 114.45(12)
O4 S2 O6 114.35(12)
O5 S2 C2 104.71(14)
O4 S2 C2 103.33(14)
O6 S2 C2 102.27(14)
N11 B1 N12 105.4(2)
N11 B1 N13 105.8(2)
N12 B1 N13 107.3(2)
N11 B1 C14 111.6(2)
N12 B1 C14 112.9(2)
N13 B1 C14 113.3(2)

loop_
_geom_bond_atom_site_label_1
_geom_bond_atom_site_label_2
_geom_bond_distance
C1 F3 1.325(4)
C1 F2 1.326(3)
C1 F1 1.328(3)
C1 S1 1.820(3)
C2 F4 1.328(4)
C2 F5 1.330(4)
C2 F6 1.332(4)
C2 S2 1.819(3)
C11 N21 1.322(3)
C11 N11 1.337(3)
C11 H11 0.9500
C12 N22 1.319(3)
C12 N12 1.332(3)
C12 H12 0.9500
C13 N23 1.328(3)
C13 N13 1.331(3)
C13 H13 0.9500
C14 C64 1.411(4)
C14 C24 1.414(4)
C14 B1 1.599(4)
C21 C31 1.341(4)
C21 N11 1.387(3)
C21 H21 0.9500
C22 C32 1.351(4)
C22 N12 1.382(3)
C22 H22 0.9500
C23 C33 1.349(4)
C23 N23 1.381(3)
C23 H23 0.9500
C24 C34 1.395(4)
C31 N21 1.373(3)
C31 H31 0.9500
C32 N22 1.374(4)
C32 H32 0.9500
C33 N13 1.383(3)
C33 H33 0.9500
C34 C44 1.400(5)
C41 N21 1.467(3)
C41 C51 1.523(4)
C41 H41A 0.9900
C41 H41B 0.9900
C42 N22 1.480(4)
C42 C52 1.517(4)
C42 H42A 0.9900
C42 H42B 0.9900
C43 N23 1.466(3)
C43 C53 1.524(4)
C43 H43A 0.9900
C43 H43B 0.9900
C44 C54 1.398(5)
C51 C61 1.527(4)
C51 C101 1.534(4)
C51 H51 1.0000
C52 C102 1.503(4)
C52 C62 1.527(4)
C52 H52 1.0000
C53 C103 1.523(4)
C53 C63 1.529(4)
C53 H53 1.0000
C54 C64 1.404(4)
C61 C71 1.521(5)
C61 H61A 0.9900
C61 H61B 0.9900
C62 C72 1.514(5)
C62 H62A 0.9900
C62 H62B 0.9900
C63 C73 1.531(4)
C63 H63A 0.9900
C63 H63B 0.9900
C71 C81 1.524(5)
C71 H71A 0.9900
C71 H71B 0.9900
C72 C82 1.520(5)
C72 H72A 0.9900
C72 H72B 0.9900
C73 C83 1.533(5)
C73 H73A 0.9900
C73 H73B 0.9900
C81 C91 1.522(5)
C81 H81A 0.9900
C81 H81B 0.9900
C82 C92 1.522(5)
C82 H82A 0.9900
C82 H82B 0.9900
C83 C93 1.510(5)
C83 H83A 0.9900
C83 H83B 0.9900
C91 C101 1.531(5)
C91 H91A 0.9900
C91 H91B 0.9900
C92 C102 1.527(5)
C92 H92A 0.9900
C92 H92B 0.9900
C93 C103 1.523(4)
C93 H93A 0.9900
C93 H93B 0.9900
C101 H10A 0.9900
C101 H10B 0.9900
C102 H10C 0.9900
C102 H10D 0.9900
C103 H10E 0.9900
C103 H10F 0.9900
N11 B1 1.568(4)
N12 B1 1.571(4)
N13 B1 1.573(4)
O1 S1 1.437(2)
O2 S1 1.438(2)
O3 S1 1.434(2)
O4 S2 1.437(2)
O5 S2 1.436(2)
O6 S2 1.4420(19)

loop_
_geom_torsion_atom_site_label_1
_geom_torsion_atom_site_label_2
_geom_torsion_atom_site_label_3
_geom_torsion_atom_site_label_4
_geom_torsion
C64 C14 C24 C34 0.5(4)
B1 C14 C24 C34 -178.0(3)
N11 C21 C31 N21 0.1(3)
N12 C22 C32 N22 0.1(3)
N23 C23 C33 N13 0.3(3)
C14 C24 C34 C44 0.3(5)
C24 C34 C44 C54 0.1(5)
N21 C41 C51 C61 -57.5(3)
N21 C41 C51 C101 179.4(2)
N22 C42 C52 C102 -57.7(4)
N22 C42 C52 C62 178.3(3)
N23 C43 C53 C103 -179.9(2)
N23 C43 C53 C63 57.1(3)
C34 C44 C54 C64 -1.3(5)
C41 C51 C61 C71 -176.3(3)
C101 C51 C61 C71 -54.4(3)
C102 C52 C62 C72 56.5(4)
C42 C52 C62 C72 -177.6(3)
C103 C53 C63 C73 52.2(3)
C43 C53 C63 C73 173.6(3)
C44 C54 C64 C14 2.1(4)
C24 C14 C64 C54 -1.7(4)
B1 C14 C64 C54 176.9(3)
C51 C61 C71 C81 56.0(4)
C52 C62 C72 C82 -57.1(4)
C53 C63 C73 C83 -54.4(4)
C61 C71 C81 C91 -56.4(4)
C62 C72 C82 C92 56.6(5)
C63 C73 C83 C93 57.1(4)
C71 C81 C91 C101 56.4(4)
C72 C82 C92 C102 -55.8(5)
C73 C83 C93 C103 -58.0(4)
C81 C91 C101 C51 -55.7(4)
C41 C51 C101 C91 178.3(3)
C61 C51 C101 C91 53.9(3)
C42 C52 C102 C92 180.0(3)
C62 C52 C102 C92 -56.4(4)
C82 C92 C102 C52 56.8(5)
C83 C93 C103 C53 56.7(4)
C43 C53 C103 C93 -176.7(2)
C63 C53 C103 C93 -53.3(3)
N21 C11 N11 C21 0.8(3)
N21 C11 N11 B1 169.4(2)
C31 C21 N11 C11 -0.5(3)
C31 C21 N11 B1 -169.1(2)
N22 C12 N12 C22 0.1(3)
N22 C12 N12 B1 -169.7(2)
C32 C22 N12 C12 -0.1(3)
C32 C22 N12 B1 169.7(2)
N23 C13 N13 C33 0.0(3)
N23 C13 N13 B1 -173.0(2)
C23 C33 N13 C13 -0.2(3)
C23 C33 N13 B1 172.6(2)
N11 C11 N21 C31 -0.7(3)
N11 C11 N21 C41 -174.8(2)
C21 C31 N21 C11 0.4(3)
C21 C31 N21 C41 174.4(3)
C51 C41 N21 C11 98.9(3)
C51 C41 N21 C31 -74.1(4)
N12 C12 N22 C32 0.0(3)
N12 C12 N22 C42 177.6(2)
C22 C32 N22 C12 -0.1(3)
C22 C32 N22 C42 -177.7(2)
C52 C42 N22 C12 123.4(3)
C52 C42 N22 C32 -59.3(4)
N13 C13 N23 C23 0.2(3)
N13 C13 N23 C43 173.9(2)
C33 C23 N23 C13 -0.3(3)
C33 C23 N23 C43 -173.8(2)
C53 C43 N23 C13 -100.2(3)
C53 C43 N23 C23 72.3(3)
F3 C1 S1 O3 -59.1(3)
F2 C1 S1 O3 60.4(2)
F1 C1 S1 O3 -180.0(2)
F3 C1 S1 O1 -179.5(2)
F2 C1 S1 O1 -60.0(2)
F1 C1 S1 O1 59.6(2)
F3 C1 S1 O2 61.3(3)
F2 C1 S1 O2 -179.2(2)
F1 C1 S1 O2 -59.6(2)
F4 C2 S2 O5 177.7(2)
F5 C2 S2 O5 57.6(3)
F6 C2 S2 O5 -62.2(2)
F4 C2 S2 O4 -61.0(2)
F5 C2 S2 O4 178.9(2)
F6 C2 S2 O4 59.1(3)
F4 C2 S2 O6 58.0(2)
F5 C2 S2 O6 -62.1(3)
F6 C2 S2 O6 178.1(2)
C11 N11 B1 N12 25.8(3)
C21 N11 B1 N12 -167.7(2)
C11 N11 B1 N13 139.3(2)
C21 N11 B1 N13 -54.2(3)
C11 N11 B1 C14 -97.1(3)
C21 N11 B1 C14 69.4(3)
C12 N12 B1 N11 63.3(3)
C22 N12 B1 N11 -104.6(3)
C12 N12 B1 N13 -49.1(3)
C22 N12 B1 N13 143.0(2)
C12 N12 B1 C14 -174.7(2)
C22 N12 B1 C14 17.5(4)
C13 N13 B1 N11 -32.1(3)
C33 N13 B1 N11 156.3(2)
C13 N13 B1 N12 80.0(3)
C33 N13 B1 N12 -91.5(3)
C13 N13 B1 C14 -154.7(2)
C33 N13 B1 C14 33.8(4)
C64 C14 B1 N11 176.2(2)
C24 C14 B1 N11 -5.3(4)
C64 C14 B1 N12 57.7(3)
C24 C14 B1 N12 -123.8(3)
C64 C14 B1 N13 -64.6(3)
C24 C14 B1 N13 113.9(3)
